data_4114316
loop_
_publ_author_name
'F. Albert Cotton'
'Chun Y. Liu'
'Carlos A. Murillo'
'Dino Villagr\'an'
'Xiaoping Wang'

_publ_section_title
;
 Modifying Electronic Communication in Dimolybdenum Units by Linkage
 Isomers of Bridged Oxamidate Dianions
;
_journal_name_full 'Journal of the American Chemical Society'
_journal_page_first 13564
_journal_page_last 13575
_journal_paper_doi 10.1021/ja036884e
_journal_volume 125
_journal_year 2003
_chemical_formula_moiety '[Mo2(C15H15N2O2)3]2(C16H14N2O2),2(CH2Cl2)'
_chemical_formula_sum 'C108 H108 Cl4 Mo4 N14 O16'
_chemical_formula_weight 2383.64
_chemical_name_common '[Mo2(DAniF)3]2(C16H14N2O2),2(CH2Cl2)'
_chemical_name_systematic
; 
 ? 
;
_space_group_IT_number 15
_symmetry_cell_setting monoclinic
_symmetry_space_group_name_Hall '-C 2yc'
_symmetry_space_group_name_H-M 'C 1 2/c 1'
_atom_sites_solution_hydrogens geom
_atom_sites_solution_primary direct
_atom_sites_solution_secondary difmap
_audit_creation_method SHELXL-97
_cell_angle_alpha 90.00
_cell_angle_beta 100.4230(10)
_cell_angle_gamma 90.00
_cell_formula_units_Z 4
_cell_length_a 30.833(2)
_cell_length_b 12.4356(8)
_cell_length_c 28.0484(19)
_cell_measurement_reflns_used 20743
_cell_measurement_temperature 213(2)
_cell_measurement_theta_max 25.995
_cell_measurement_theta_min 2.226
_cell_volume 10577.0(12)
_computing_cell_refinement SAINT
_computing_data_collection SMART
_computing_data_reduction SAINT
_computing_molecular_graphics XP
_computing_publication_material CIFTAB
_computing_structure_refinement 'SHELXL-97 (Sheldrick, 1997)'
_computing_structure_solution 'SHELXS-97 (Sheldrick, 1990)'
_diffrn_ambient_temperature 213(2)
_diffrn_measured_fraction_theta_full 0.995
_diffrn_measured_fraction_theta_max 0.995
_diffrn_measurement_device_type 'BRUKER SMART 1000'
_diffrn_measurement_method \w-scans
_diffrn_radiation_monochromator graphite
_diffrn_radiation_source 'normal-focus sealed tube'
_diffrn_radiation_type MoK\a
_diffrn_radiation_wavelength 0.71073
_diffrn_reflns_av_R_equivalents 0.0219
_diffrn_reflns_av_sigmaI/netI 0.0265
_diffrn_reflns_limit_h_max 36
_diffrn_reflns_limit_h_min -35
_diffrn_reflns_limit_k_max 14
_diffrn_reflns_limit_k_min -14
_diffrn_reflns_limit_l_max 33
_diffrn_reflns_limit_l_min -30
_diffrn_reflns_number 27143
_diffrn_reflns_theta_full 25.00
_diffrn_reflns_theta_max 25.00
_diffrn_reflns_theta_min 1.87
_diffrn_standards_number 'none (area detector data)'
_exptl_absorpt_coefficient_mu 0.636
_exptl_absorpt_correction_T_max 0.9384
_exptl_absorpt_correction_T_min 0.7177
_exptl_absorpt_correction_type multi-scan
_exptl_absorpt_process_details SADABS
_exptl_crystal_colour red
_exptl_crystal_density_diffrn 1.497
_exptl_crystal_description plate
_exptl_crystal_F_000 4872
_exptl_crystal_size_max 0.500
_exptl_crystal_size_mid 0.210
_exptl_crystal_size_min 0.100
_refine_diff_density_max 0.884
_refine_diff_density_min -0.513
_refine_diff_density_rms 0.069
_refine_ls_extinction_method none
_refine_ls_goodness_of_fit_ref 1.082
_refine_ls_hydrogen_treatment mixed
_refine_ls_matrix_type full
_refine_ls_number_parameters 716
_refine_ls_number_reflns 9280
_refine_ls_number_restraints 6
_refine_ls_restrained_S_all 1.097
_refine_ls_R_factor_all 0.0490
_refine_ls_R_factor_gt 0.0375
_refine_ls_shift/su_max 0.005
_refine_ls_shift/su_mean 0.000
_refine_ls_structure_factor_coef Fsqd
_refine_ls_weighting_details 'calc w=1/[\s^2^(Fo^2^)+(0.0244P)^2^+38.6600P] where P=(Fo^2^+2Fc^2^)/3'
_refine_ls_weighting_scheme calc
_refine_ls_wR_factor_gt 0.0812
_refine_ls_wR_factor_ref 0.0881
_reflns_number_gt 7689
_reflns_number_total 9280
_reflns_threshold_expression >2sigma(I)
_cod_data_source_file ja036884esi20030624_052348_4.cif
_cod_data_source_block cmpd5
_cod_original_sg_symbol_H-M 'C 2/c'
_cod_database_code 4114316

loop_
_symmetry_equiv_pos_as_xyz
'x, y, z'
'-x, y, -z+1/2'
'x+1/2, y+1/2, z'
'-x+1/2, y+1/2, -z+1/2'
'-x, -y, -z'
'x, -y, z-1/2'
'-x+1/2, -y+1/2, -z'
'x+1/2, -y+1/2, z-1/2'

loop_
_atom_site_label
_atom_site_type_symbol
_atom_site_fract_x
_atom_site_fract_y
_atom_site_fract_z
_atom_site_U_iso_or_equiv
_atom_site_adp_type
_atom_site_occupancy
_atom_site_symmetry_multiplicity
_atom_site_calc_flag
_atom_site_refinement_flags
_atom_site_disorder_assembly
_atom_site_disorder_group
Mo1 Mo 0.508139(9) 0.35003(2) 0.870291(10) 0.03068(8) Uani 1 1 d . . .
Mo2 Mo 0.442886(9) 0.38785(2) 0.839492(10) 0.03002(8) Uani 1 1 d . . .
N1 N 0.44505(8) 0.3417(2) 0.76430(9) 0.0299(6) Uani 1 1 d . . .
N2 N 0.46102(9) 0.5503(2) 0.82396(10) 0.0337(6) Uani 1 1 d . . .
N3 N 0.53136(9) 0.5107(2) 0.86251(10) 0.0346(6) Uani 1 1 d . . .
N4 N 0.42753(9) 0.4369(2) 0.90850(10) 0.0363(7) Uani 1 1 d . . .
N5 N 0.49795(9) 0.3843(2) 0.94152(10) 0.0364(7) Uani 1 1 d . . .
N6 N 0.42101(8) 0.2249(2) 0.85124(10) 0.0325(6) Uani 1 1 d . . .
N7 N 0.49356(9) 0.1852(2) 0.88124(10) 0.0336(6) Uani 1 1 d . . .
O1 O 0.46691(7) 0.31054(19) 0.69207(8) 0.0347(5) Uani 1 1 d . . .
O2 O 0.27024(10) 0.2384(3) 0.68377(14) 0.0869(11) Uani 1 1 d . . .
O5 O 0.60861(12) 0.1537(3) 1.08438(10) 0.0767(10) Uani 1 1 d . A .
O7 O 0.62853(9) -0.0688(3) 0.98539(11) 0.0615(8) Uani 1 1 d . A .
C1 C 0.47588(10) 0.3299(3) 0.73733(12) 0.0302(7) Uani 1 1 d . . .
C11 C 0.40057(11) 0.3195(3) 0.74011(12) 0.0344(8) Uani 1 1 d . . .
C12 C 0.38918(12) 0.2237(3) 0.71542(14) 0.0449(9) Uani 1 1 d . . .
H12A H 0.4113 0.1741 0.7117 0.054 Uiso 1 1 calc R . .
C13 C 0.34574(13) 0.2010(4) 0.69641(17) 0.0588(11) Uani 1 1 d . . .
H13A H 0.3386 0.1365 0.6793 0.071 Uiso 1 1 calc R . .
C14 C 0.31258(12) 0.2721(4) 0.70233(16) 0.0553(11) Uani 1 1 d . . .
C15 C 0.32295(12) 0.3661(4) 0.72636(15) 0.0550(11) Uani 1 1 d . . .
H15A H 0.3005 0.4145 0.7306 0.066 Uiso 1 1 calc R . .
C16 C 0.36710(11) 0.3905(3) 0.74483(13) 0.0438(9) Uani 1 1 d . . .
H16A H 0.3741 0.4565 0.7607 0.053 Uiso 1 1 calc R . .
C17 C 0.23563(15) 0.3082(6) 0.6918(2) 0.107(2) Uani 1 1 d . . .
H17A H 0.2074 0.2774 0.6774 0.160 Uiso 1 1 calc R . .
H17B H 0.2391 0.3777 0.6772 0.160 Uiso 1 1 calc R . .
H17C H 0.2369 0.3172 0.7264 0.160 Uiso 1 1 calc R . .
C20 C 0.50201(11) 0.5804(3) 0.84013(12) 0.0356(8) Uani 1 1 d . A .
H20A H 0.5105 0.6518 0.8358 0.043 Uiso 1 1 calc R . .
C21A C 0.5708(7) 0.550(3) 0.8809(14) 0.0340(18) Uani 0.400(9) 1 d PG A 1
C22A C 0.6070(10) 0.484(3) 0.8792(13) 0.040(2) Uani 0.400(9) 1 d PG A 1
H22A H 0.6029 0.4150 0.8657 0.048 Uiso 0.400(9) 1 calc PR A 1
C23A C 0.6493(8) 0.521(3) 0.8975(11) 0.047(2) Uani 0.400(9) 1 d PG A 1
H23A H 0.6738 0.4769 0.8963 0.056 Uiso 0.400(9) 1 calc PR A 1
C24A C 0.6554(6) 0.623(2) 0.9175(10) 0.048(3) Uani 0.400(9) 1 d PG A 1
C25A C 0.6191(8) 0.689(2) 0.9192(10) 0.044(3) Uani 0.400(9) 1 d PG A 1
H25A H 0.6233 0.7582 0.9327 0.053 Uiso 0.400(9) 1 calc PR A 1
C26A C 0.5769(7) 0.652(3) 0.9009(12) 0.037(2) Uani 0.400(9) 1 d PG A 1
H26A H 0.5524 0.6963 0.9021 0.044 Uiso 0.400(9) 1 calc PR A 1
O3A O 0.7049(14) 0.663(3) 0.9366(12) 0.053(5) Uani 0.400(9) 1 d P A 1
C27A C 0.7109(4) 0.7607(13) 0.9528(5) 0.088(5) Uani 0.400(9) 1 d P A 1
H27A H 0.7421 0.7738 0.9634 0.131 Uiso 0.400(9) 1 calc PR A 1
H27B H 0.6957 0.7702 0.9800 0.131 Uiso 0.400(9) 1 calc PR A 1
H27C H 0.6992 0.8110 0.9273 0.131 Uiso 0.400(9) 1 calc PR A 1
C21B C 0.5783(4) 0.546(2) 0.8811(9) 0.0340(18) Uani 0.600(9) 1 d PG A 2
C22B C 0.6124(6) 0.4799(18) 0.8729(8) 0.040(2) Uani 0.600(9) 1 d PG A 2
H22B H 0.6060 0.4138 0.8569 0.048 Uiso 0.600(9) 1 calc PR A 2
C23B C 0.6560(5) 0.5110(16) 0.8885(7) 0.047(2) Uani 0.600(9) 1 d PG A 2
H23B H 0.6791 0.4660 0.8830 0.056 Uiso 0.600(9) 1 calc PR A 2
C24B C 0.6654(4) 0.6087(15) 0.9122(6) 0.048(3) Uani 0.600(9) 1 d PG A 2
C25B C 0.6313(4) 0.6752(14) 0.9204(6) 0.044(3) Uani 0.600(9) 1 d PG A 2
H25B H 0.6377 0.7412 0.9364 0.053 Uiso 0.600(9) 1 calc PR A 2
C26B C 0.5877(4) 0.6441(19) 0.9049(7) 0.037(2) Uani 0.600(9) 1 d PG A 2
H26B H 0.5646 0.6891 0.9104 0.044 Uiso 0.600(9) 1 calc PR A 2
O3B O 0.7040(10) 0.640(2) 0.9264(8) 0.065(4) Uani 0.600(9) 1 d P A 2
C27B C 0.7417(3) 0.5738(9) 0.9260(4) 0.093(4) Uani 0.600(9) 1 d P A 2
H27D H 0.7682 0.6141 0.9388 0.139 Uiso 0.600(9) 1 calc PR A 2
H27E H 0.7425 0.5517 0.8930 0.139 Uiso 0.600(9) 1 calc PR A 2
H27F H 0.7400 0.5107 0.9459 0.139 Uiso 0.600(9) 1 calc PR A 2
C31 C 0.43370(11) 0.6307(3) 0.79697(12) 0.0346(8) Uani 1 1 d . B .
C32 C 0.42553(13) 0.6298(3) 0.74667(13) 0.0471(10) Uani 1 1 d . . .
H32A H 0.4376 0.5747 0.7302 0.057 Uiso 1 1 calc R . .
C33 C 0.39990(15) 0.7085(3) 0.72024(14) 0.0555(11) Uani 1 1 d . B .
H33A H 0.3948 0.7066 0.6862 0.067 Uiso 1 1 calc R . .
C34 C 0.38188(14) 0.7896(3) 0.74386(14) 0.0492(10) Uani 1 1 d . . .
C35 C 0.38922(13) 0.7905(3) 0.79390(14) 0.0479(10) Uani 1 1 d . B .
H35A H 0.3768 0.8451 0.8103 0.057 Uiso 1 1 calc R . .
C36 C 0.41462(12) 0.7121(3) 0.81980(13) 0.0431(9) Uani 1 1 d . . .
H36A H 0.4192 0.7138 0.8538 0.052 Uiso 1 1 calc R B .
O4A O 0.364(2) 0.872(7) 0.725(3) 0.068(3) Uani 0.25(4) 1 d P B 1
C37A C 0.3699(18) 0.893(3) 0.6724(12) 0.081(5) Uani 0.25(4) 1 d P B 1
H37A H 0.3521 0.9539 0.6593 0.121 Uiso 0.25(4) 1 calc PR B 1
H37B H 0.3609 0.8297 0.6528 0.121 Uiso 0.25(4) 1 calc PR B 1
H37C H 0.4007 0.9081 0.6720 0.121 Uiso 0.25(4) 1 calc PR B 1
O4B O 0.3531(6) 0.870(2) 0.7202(8) 0.068(3) Uani 0.75(4) 1 d P B 2
C37B C 0.3458(8) 0.8760(9) 0.6702(3) 0.081(5) Uani 0.75(4) 1 d P B 2
H37D H 0.3226 0.9276 0.6591 0.121 Uiso 0.75(4) 1 calc PR B 2
H37E H 0.3371 0.8058 0.6567 0.121 Uiso 0.75(4) 1 calc PR B 2
H37F H 0.3727 0.8984 0.6597 0.121 Uiso 0.75(4) 1 calc PR B 2
C40 C 0.45871(12) 0.4214(3) 0.94686(12) 0.0389(8) Uani 1 1 d . A .
H40 H 0.4531 0.4366 0.9780 0.047 Uiso 1 1 calc R . .
C41 C 0.52695(7) 0.33969(19) 0.98242(7) 0.0386(8) Uani 1 1 d G A .
C42 C 0.51040(6) 0.2802(2) 1.01709(9) 0.0508(10) Uani 1 1 d G . .
H42 H 0.4799 0.2796 1.0172 0.061 Uiso 1 1 calc R A .
C43 C 0.53891(9) 0.2216(2) 1.05159(8) 0.0593(12) Uani 1 1 d G A .
H43 H 0.5277 0.1814 1.0750 0.071 Uiso 1 1 calc R . .
C44 C 0.58396(8) 0.2225(2) 1.05144(8) 0.0554(11) Uani 1 1 d G . .
C45 C 0.60051(6) 0.2820(2) 1.01678(9) 0.0567(11) Uani 1 1 d G A .
H45 H 0.6310 0.2826 1.0167 0.068 Uiso 1 1 calc R . .
C46 C 0.57201(7) 0.3406(2) 0.98227(8) 0.0479(10) Uani 1 1 d G . .
H46 H 0.5832 0.3808 0.9588 0.057 Uiso 1 1 calc R A .
C47 C 0.65278(19) 0.1408(5) 1.0812(2) 0.0934(19) Uani 1 1 d . . .
H47A H 0.6667 0.0925 1.1066 0.140 Uiso 1 1 calc R A .
H47B H 0.6675 0.2101 1.0851 0.140 Uiso 1 1 calc R . .
H47C H 0.6550 0.1108 1.0499 0.140 Uiso 1 1 calc R . .
C51 C 0.38434(12) 0.4655(3) 0.91519(13) 0.0392(8) Uani 1 1 d . C .
C52 C 0.35641(13) 0.5190(3) 0.87873(14) 0.0477(10) Uani 1 1 d . . .
H52A H 0.3677 0.5450 0.8519 0.057 Uiso 1 1 calc R . .
C53 C 0.31245(14) 0.5354(4) 0.88056(17) 0.0655(13) Uani 1 1 d . C .
H53A H 0.2942 0.5719 0.8552 0.079 Uiso 1 1 calc R . .
C54 C 0.29541(16) 0.4979(5) 0.9198(2) 0.0775(16) Uani 1 1 d D . .
C55 C 0.32313(15) 0.4488(4) 0.95732(17) 0.0688(14) Uani 1 1 d . C .
H55A H 0.3121 0.4264 0.9849 0.083 Uiso 1 1 calc R . .
C56 C 0.36684(13) 0.4320(3) 0.95505(14) 0.0510(10) Uani 1 1 d . . .
H56A H 0.3852 0.3973 0.9809 0.061 Uiso 1 1 calc R C .
O6A O 0.2553(4) 0.5231(12) 0.9299(5) 0.114(5) Uani 0.600(10) 1 d PD C 1
C57A C 0.2280(3) 0.4422(9) 0.9469(3) 0.096(4) Uani 0.600(10) 1 d P C 1
H57A H 0.2002 0.4742 0.9509 0.143 Uiso 0.600(10) 1 calc PR C 1
H57B H 0.2430 0.4140 0.9777 0.143 Uiso 0.600(10) 1 calc PR C 1
H57C H 0.2225 0.3844 0.9234 0.143 Uiso 0.600(10) 1 calc PR C 1
O6B O 0.2458(5) 0.4955(15) 0.9080(5) 0.062(3) Uani 0.400(10) 1 d P C 2
C57B C 0.2312(6) 0.5896(16) 0.9032(7) 0.117(7) Uiso 0.400(10) 1 d P C 2
H57D H 0.1993 0.5879 0.8954 0.175 Uiso 0.400(10) 1 calc PR C 2
H57E H 0.2427 0.6251 0.8774 0.175 Uiso 0.400(10) 1 calc PR C 2
H57F H 0.2404 0.6287 0.9333 0.175 Uiso 0.400(10) 1 calc PR C 2
C60 C 0.45176(11) 0.1544(3) 0.86943(12) 0.0350(8) Uani 1 1 d . A .
H60A H 0.4440 0.0825 0.8740 0.042 Uiso 1 1 calc R . .
C61 C 0.52582(11) 0.1129(3) 0.90597(12) 0.0345(8) Uani 1 1 d . A .
C62 C 0.51706(12) 0.0358(3) 0.93841(14) 0.0497(10) Uani 1 1 d . . .
H62A H 0.4879 0.0257 0.9430 0.060 Uiso 1 1 calc R A .
C63 C 0.55036(13) -0.0273(3) 0.96450(15) 0.0525(10) Uani 1 1 d . A .
H63A H 0.5433 -0.0801 0.9859 0.063 Uiso 1 1 calc R . .
C64 C 0.59308(12) -0.0132(3) 0.95933(14) 0.0453(9) Uani 1 1 d . . .
C65 C 0.60242(12) 0.0618(3) 0.92628(15) 0.0506(10) Uani 1 1 d . A .
H65A H 0.6317 0.0709 0.9218 0.061 Uiso 1 1 calc R . .
C66 C 0.56950(12) 0.1233(3) 0.89983(14) 0.0454(9) Uani 1 1 d . . .
H66A H 0.5766 0.1732 0.8772 0.054 Uiso 1 1 calc R A .
C67 C 0.62090(17) -0.1262(4) 1.02681(19) 0.0795(16) Uani 1 1 d . . .
H67A H 0.6479 -0.1616 1.0421 0.119 Uiso 1 1 calc R A .
H67B H 0.5981 -0.1796 1.0171 0.119 Uiso 1 1 calc R . .
H67C H 0.6115 -0.0766 1.0496 0.119 Uiso 1 1 calc R . .
C71 C 0.37697(11) 0.1846(3) 0.83704(12) 0.0348(8) Uani 1 1 d . D .
C72 C 0.36738(12) 0.0912(3) 0.81030(14) 0.0456(9) Uani 1 1 d . . .
H72A H 0.3905 0.0501 0.8020 0.055 Uiso 1 1 calc R . .
C73 C 0.32427(13) 0.0576(4) 0.79558(16) 0.0574(11) Uani 1 1 d . D .
H73A H 0.3183 -0.0057 0.7773 0.069 Uiso 1 1 calc R . .
C74 C 0.28975(12) 0.1170(4) 0.80773(17) 0.0564(11) Uani 1 1 d D . .
C75 C 0.29869(13) 0.2084(4) 0.83432(19) 0.0630(13) Uani 1 1 d . D .
H75A H 0.2755 0.2488 0.8429 0.076 Uiso 1 1 calc R . .
C76 C 0.34195(12) 0.2421(3) 0.84877(17) 0.0550(11) Uani 1 1 d . . .
H76A H 0.3476 0.3056 0.8670 0.066 Uiso 1 1 calc R D .
O8A O 0.2495(16) 0.078(5) 0.7984(12) 0.055(9) Uani 0.22(4) 1 d PD D 1
C77A C 0.2156(10) 0.145(4) 0.771(3) 0.113(17) Uani 0.22(4) 1 d PD D 1
H77A H 0.1871 0.1107 0.7700 0.170 Uiso 0.22(4) 1 calc PR D 1
H77B H 0.2212 0.1550 0.7388 0.170 Uiso 0.22(4) 1 calc PR D 1
H77C H 0.2156 0.2141 0.7874 0.170 Uiso 0.22(4) 1 calc PR D 1
O8B O 0.2477(6) 0.0772(15) 0.7875(8) 0.090(4) Uani 0.78(4) 1 d P D 2
C77B C 0.2114(2) 0.1429(10) 0.8006(10) 0.097(6) Uani 0.78(4) 1 d P D 2
H77D H 0.1833 0.1105 0.7870 0.146 Uiso 0.78(4) 1 calc PR D 2
H77E H 0.2128 0.2151 0.7879 0.146 Uiso 0.78(4) 1 calc PR D 2
H77F H 0.2145 0.1459 0.8356 0.146 Uiso 0.78(4) 1 calc PR D 2
Cl3 Cl 0.1930(2) 0.7608(6) 0.9509(2) 0.136(2) Uani 0.3511(17) 1 d PD . 1
Cl3B Cl 0.2531(5) 0.8900(13) 0.9299(6) 0.136(2) Uani 0.1505(7) 1 d P . 1
C2S C 0.2427(5) 0.7472(13) 0.9448(6) 0.143(4) Uani 0.502(2) 1 d PD . 1
Cl4 Cl 0.2775(2) 0.7026(6) 1.0099(3) 0.223(2) Uani 0.502(2) 1 d PD . 1
Cl1 Cl 0.9847(2) 0.4227(5) 0.6874(2) 0.183(3) Uani 0.498(2) 1 d P . 2
C1S C 1.0000 0.3782(9) 0.7500 0.143(4) Uani 0.997(5) 2 d SP . 2
Cl2 Cl 1.0008(3) 0.5148(7) 0.7786(3) 0.223(2) Uani 0.498(2) 1 d P . 2

loop_
_atom_site_aniso_label
_atom_site_aniso_U_11
_atom_site_aniso_U_22
_atom_site_aniso_U_33
_atom_site_aniso_U_23
_atom_site_aniso_U_13
_atom_site_aniso_U_12
Mo1 0.02701(15) 0.03822(18) 0.02745(15) 0.00142(12) 0.00662(11) -0.00390(12)
Mo2 0.02700(15) 0.03548(17) 0.02887(15) -0.00067(12) 0.00847(11) -0.00197(12)
N1 0.0247(13) 0.0362(16) 0.0291(14) 0.0006(12) 0.0057(11) 0.0012(12)
N2 0.0335(15) 0.0349(16) 0.0339(15) 0.0007(12) 0.0091(12) -0.0025(13)
N3 0.0336(15) 0.0375(17) 0.0333(15) 0.0020(13) 0.0074(12) -0.0076(13)
N4 0.0397(16) 0.0386(17) 0.0329(15) -0.0044(13) 0.0128(13) -0.0019(13)
N5 0.0379(16) 0.0428(18) 0.0285(15) -0.0012(13) 0.0064(12) -0.0054(14)
N6 0.0266(14) 0.0365(16) 0.0361(15) 0.0014(13) 0.0102(12) -0.0023(12)
N7 0.0307(15) 0.0382(17) 0.0331(15) 0.0038(12) 0.0094(12) -0.0007(12)
O1 0.0283(12) 0.0482(15) 0.0283(12) -0.0034(10) 0.0071(10) -0.0002(10)
O2 0.0331(17) 0.099(3) 0.120(3) -0.011(2) -0.0075(17) -0.0114(17)
O5 0.094(3) 0.089(3) 0.0413(17) 0.0055(17) -0.0034(17) 0.026(2)
O7 0.0481(17) 0.067(2) 0.0675(19) 0.0166(16) 0.0039(14) 0.0129(15)
C1 0.0271(17) 0.0322(19) 0.0328(18) 0.0011(14) 0.0095(14) -0.0001(14)
C11 0.0303(18) 0.045(2) 0.0291(17) 0.0055(15) 0.0072(14) -0.0010(15)
C12 0.035(2) 0.044(2) 0.056(2) -0.0021(19) 0.0081(17) -0.0031(17)
C13 0.046(2) 0.052(3) 0.074(3) -0.007(2) -0.001(2) -0.012(2)
C14 0.029(2) 0.071(3) 0.062(3) 0.001(2) -0.0016(18) -0.007(2)
C15 0.031(2) 0.077(3) 0.057(3) -0.004(2) 0.0072(18) 0.010(2)
C16 0.035(2) 0.055(2) 0.041(2) -0.0057(18) 0.0056(16) 0.0069(18)
C17 0.028(2) 0.151(6) 0.134(5) -0.023(5) -0.006(3) -0.001(3)
C20 0.043(2) 0.0332(19) 0.0326(18) 0.0005(15) 0.0120(15) -0.0071(16)
C21A 0.027(5) 0.046(3) 0.0287(18) 0.0054(17) 0.006(4) -0.010(5)
C22A 0.033(5) 0.054(3) 0.034(6) 0.002(3) 0.010(3) -0.009(3)
C23A 0.030(5) 0.079(5) 0.035(7) 0.004(4) 0.017(3) -0.001(4)
C24A 0.026(6) 0.081(7) 0.035(4) 0.006(4) 0.004(4) -0.021(5)
C25A 0.035(9) 0.059(5) 0.036(2) 0.001(3) -0.002(5) -0.014(5)
C26A 0.026(7) 0.053(4) 0.028(4) 0.003(3) -0.003(5) -0.006(6)
O3A 0.047(6) 0.067(14) 0.039(11) -0.024(7) -0.008(8) -0.032(8)
C27A 0.066(9) 0.106(13) 0.082(10) -0.008(9) -0.012(7) -0.041(8)
C21B 0.027(5) 0.046(3) 0.0287(18) 0.0054(17) 0.006(4) -0.010(5)
C22B 0.033(5) 0.054(3) 0.034(6) 0.002(3) 0.010(3) -0.009(3)
C23B 0.030(5) 0.079(5) 0.035(7) 0.004(4) 0.017(3) -0.001(4)
C24B 0.026(6) 0.081(7) 0.035(4) 0.006(4) 0.004(4) -0.021(5)
C25B 0.035(9) 0.059(5) 0.036(2) 0.001(3) -0.002(5) -0.014(5)
C26B 0.026(7) 0.053(4) 0.028(4) 0.003(3) -0.003(5) -0.006(6)
O3B 0.053(5) 0.088(12) 0.048(9) -0.029(5) -0.004(6) -0.039(7)
C27B 0.036(5) 0.140(10) 0.097(7) -0.010(6) -0.003(4) -0.023(5)
C31 0.0353(18) 0.035(2) 0.0355(18) -0.0002(15) 0.0100(15) -0.0027(15)
C32 0.065(3) 0.040(2) 0.040(2) -0.0015(17) 0.0179(19) 0.0114(19)
C33 0.088(3) 0.047(2) 0.031(2) -0.0005(18) 0.009(2) 0.015(2)
C34 0.063(3) 0.040(2) 0.042(2) -0.0001(18) 0.0034(19) 0.008(2)
C35 0.055(2) 0.046(2) 0.044(2) -0.0088(18) 0.0121(18) 0.0075(19)
C36 0.052(2) 0.045(2) 0.0328(19) -0.0042(17) 0.0077(17) 0.0014(18)
O4A 0.094(10) 0.056(2) 0.047(5) -0.001(3) -0.008(6) 0.035(7)
C37A 0.117(13) 0.062(5) 0.055(3) 0.009(3) -0.006(6) 0.035(7)
O4B 0.094(10) 0.056(2) 0.047(5) -0.001(3) -0.008(6) 0.035(7)
C37B 0.117(13) 0.062(5) 0.055(3) 0.009(3) -0.006(6) 0.035(7)
C40 0.044(2) 0.045(2) 0.0297(18) -0.0060(16) 0.0132(16) -0.0057(17)
C41 0.043(2) 0.044(2) 0.0285(17) -0.0079(16) 0.0069(15) -0.0054(17)
C42 0.051(2) 0.065(3) 0.036(2) 0.0012(19) 0.0077(18) -0.010(2)
C43 0.074(3) 0.069(3) 0.033(2) 0.007(2) 0.006(2) -0.011(2)
C44 0.078(3) 0.058(3) 0.026(2) -0.0045(18) -0.0027(19) 0.010(2)
C45 0.049(2) 0.081(3) 0.038(2) -0.007(2) 0.0033(18) 0.006(2)
C46 0.049(2) 0.061(3) 0.034(2) 0.0005(18) 0.0083(17) -0.002(2)
C47 0.086(4) 0.109(5) 0.072(4) 0.000(3) -0.021(3) 0.019(4)
C51 0.044(2) 0.039(2) 0.039(2) -0.0062(16) 0.0177(17) -0.0005(16)
C52 0.049(2) 0.050(2) 0.049(2) 0.0054(19) 0.0224(19) 0.0001(19)
C53 0.050(3) 0.079(3) 0.073(3) 0.024(3) 0.025(2) 0.018(2)
C54 0.056(3) 0.098(4) 0.090(4) 0.030(3) 0.042(3) 0.027(3)
C55 0.059(3) 0.091(4) 0.067(3) 0.020(3) 0.040(2) 0.012(3)
C56 0.053(2) 0.060(3) 0.044(2) 0.0071(19) 0.0193(19) 0.007(2)
O6A 0.056(6) 0.158(13) 0.141(11) 0.070(9) 0.054(7) 0.044(7)
C57A 0.045(5) 0.160(11) 0.089(7) 0.028(7) 0.034(5) 0.008(6)
O6B 0.047(6) 0.086(7) 0.059(7) -0.006(6) 0.025(5) -0.005(5)
C60 0.0336(18) 0.036(2) 0.0377(19) 0.0022(15) 0.0116(15) -0.0047(15)
C61 0.0330(18) 0.036(2) 0.0346(18) 0.0018(15) 0.0069(14) -0.0026(15)
C62 0.033(2) 0.061(3) 0.056(2) 0.016(2) 0.0116(18) -0.0018(18)
C63 0.049(2) 0.053(3) 0.055(2) 0.020(2) 0.0079(19) -0.002(2)
C64 0.043(2) 0.046(2) 0.045(2) 0.0007(18) 0.0014(17) 0.0083(18)
C65 0.034(2) 0.062(3) 0.058(2) 0.008(2) 0.0147(18) 0.0059(19)
C66 0.039(2) 0.053(2) 0.046(2) 0.0115(19) 0.0141(17) -0.0004(18)
C67 0.069(3) 0.080(4) 0.083(4) 0.032(3) -0.004(3) 0.011(3)
C71 0.0296(18) 0.036(2) 0.0396(19) 0.0066(16) 0.0091(15) -0.0040(15)
C72 0.035(2) 0.044(2) 0.060(2) -0.0057(19) 0.0134(18) -0.0043(17)
C73 0.041(2) 0.058(3) 0.073(3) -0.016(2) 0.011(2) -0.018(2)
C74 0.030(2) 0.059(3) 0.079(3) 0.004(2) 0.007(2) -0.0090(19)
C75 0.033(2) 0.051(3) 0.109(4) -0.004(3) 0.022(2) 0.0019(19)
C76 0.039(2) 0.045(2) 0.083(3) -0.014(2) 0.019(2) -0.0066(18)
O8A 0.032(17) 0.09(2) 0.049(13) -0.028(11) 0.015(9) -0.024(13)
C77A 0.06(2) 0.14(3) 0.16(4) -0.06(3) 0.05(2) -0.02(2)
O8B 0.032(5) 0.087(7) 0.145(11) -0.004(8) -0.004(7) -0.015(4)
C77B 0.028(4) 0.086(7) 0.175(15) 0.020(8) 0.015(5) -0.002(3)
Cl3 0.114(4) 0.151(5) 0.149(5) -0.010(4) 0.041(3) 0.011(4)
Cl3B 0.114(4) 0.151(5) 0.149(5) -0.010(4) 0.041(3) 0.011(4)
C2S 0.161(9) 0.104(7) 0.169(10) -0.026(11) 0.044(7) -0.025(11)
Cl4 0.206(5) 0.237(5) 0.239(6) -0.076(4) 0.070(5) -0.016(4)
Cl1 0.235(6) 0.142(4) 0.163(5) 0.080(4) 0.015(4) -0.027(4)
C1S 0.161(9) 0.104(7) 0.169(10) -0.026(11) 0.044(7) -0.025(11)
Cl2 0.206(5) 0.237(5) 0.239(6) -0.076(4) 0.070(5) -0.016(4)

loop_
_atom_type_symbol
_atom_type_description
_atom_type_scat_dispersion_real
_atom_type_scat_dispersion_imag
_atom_type_scat_source
C C 0.0033 0.0016 'International Tables Vol C Tables 4.2.6.8 and 6.1.1.4'
H H 0.0000 0.0000 'International Tables Vol C Tables 4.2.6.8 and 6.1.1.4'
N N 0.0061 0.0033 'International Tables Vol C Tables 4.2.6.8 and 6.1.1.4'
O O 0.0106 0.0060 'International Tables Vol C Tables 4.2.6.8 and 6.1.1.4'
Mo Mo -1.6832 0.6857 'International Tables Vol C Tables 4.2.6.8 and 6.1.1.4'
Cl Cl 0.1484 0.1585 'International Tables Vol C Tables 4.2.6.8 and 6.1.1.4'

loop_
_geom_angle_atom_site_label_1
_geom_angle_atom_site_label_2
_geom_angle_atom_site_label_3
_geom_angle
_geom_angle_site_symmetry_1
_geom_angle_site_symmetry_3
_geom_angle_publ_flag
O1 Mo1 Mo2 100.31(6) 2_656 . y
O1 Mo1 N5 166.89(10) 2_656 . y
Mo2 Mo1 N5 92.78(8) . . y
O1 Mo1 N7 90.78(10) 2_656 . y
Mo2 Mo1 N7 93.64(7) . . y
N5 Mo1 N7 89.24(11) . . y
O1 Mo1 N3 87.34(10) 2_656 . y
Mo2 Mo1 N3 93.57(8) . . y
N5 Mo1 N3 91.01(11) . . y
N7 Mo1 N3 172.77(11) . . y
Mo1 Mo2 N2 91.65(7) . . y
Mo1 Mo2 N4 92.51(8) . . y
N2 Mo2 N4 91.33(11) . . y
Mo1 Mo2 N6 91.68(7) . . y
N2 Mo2 N6 176.28(10) . . y
N4 Mo2 N6 90.18(10) . . y
Mo1 Mo2 N1 98.24(7) . . y
N2 Mo2 N1 89.82(10) . . y
N4 Mo2 N1 169.15(10) . . y
N6 Mo2 N1 88.06(10) . . y
C1 N1 C11 115.4(3) . . ?
C1 N1 Mo2 136.5(2) . . ?
C11 N1 Mo2 108.05(19) . . ?
C20 N2 C31 114.8(3) . . ?
C20 N2 Mo2 117.6(2) . . ?
C31 N2 Mo2 127.6(2) . . ?
C21A N3 C20 116(2) . . ?
C21A N3 C21B 6(2) . . ?
C20 N3 C21B 120.0(12) . . ?
C21A N3 Mo1 127(2) . . ?
C20 N3 Mo1 116.4(2) . . ?
C21B N3 Mo1 123.6(11) . . ?
C40 N4 C51 119.3(3) . . ?
C40 N4 Mo2 116.3(2) . . ?
C51 N4 Mo2 123.4(2) . . ?
C40 N5 C41 119.6(3) . . ?
C40 N5 Mo1 118.0(2) . . ?
C41 N5 Mo1 119.94(19) . . ?
C60 N6 C71 116.9(3) . . ?
C60 N6 Mo2 117.0(2) . . ?
C71 N6 Mo2 125.9(2) . . ?
C60 N7 C61 120.0(3) . . ?
C60 N7 Mo1 117.5(2) . . ?
C61 N7 Mo1 122.0(2) . . ?
C1 O1 Mo1 138.0(2) . 2_656 ?
C14 O2 C17 116.1(4) . . ?
C44 O5 C47 117.1(4) . . ?
C64 O7 C67 116.8(3) . . ?
O1 C1 N1 122.8(3) . . ?
O1 C1 C1 118.8(3) . 2_656 ?
N1 C1 C1 118.2(3) . 2_656 ?
C16 C11 C12 118.0(3) . . ?
C16 C11 N1 119.7(3) . . ?
C12 C11 N1 122.1(3) . . ?
C13 C12 C11 120.6(4) . . ?
C12 C13 C14 120.6(4) . . ?
C15 C14 O2 124.7(4) . . ?
C15 C14 C13 119.8(4) . . ?
O2 C14 C13 115.4(4) . . ?
C14 C15 C16 119.8(4) . . ?
C11 C16 C15 121.2(4) . . ?
N2 C20 N3 120.5(3) . . ?
N3 C21A C22A 117(2) . . ?
N3 C21A C26A 123(2) . . ?
C22A C21A C26A 120.0 . . ?
C21A C22A C23A 120.0 . . ?
C24A C23A C22A 120.0 . . ?
C23A C24A C25A 120.0 . . ?
C23A C24A O3A 118(2) . . ?
C25A C24A O3A 122(2) . . ?
C24A C25A C26A 120.0 . . ?
C25A C26A C21A 120.0 . . ?
C27A O3A C24A 118(3) . . ?
C22B C21B C26B 120.0 . . ?
C22B C21B N3 118.3(12) . . ?
C26B C21B N3 121.7(12) . . ?
C21B C22B C23B 120.0 . . ?
C24B C23B C22B 120.0 . . ?
O3B C24B C25B 118.1(15) . . ?
O3B C24B C23B 121.9(15) . . ?
C25B C24B C23B 120.0 . . ?
C26B C25B C24B 120.0 . . ?
C25B C26B C21B 120.0 . . ?
C24B O3B C27B 123.6(19) . . ?
C36 C31 C32 117.5(3) . . ?
C36 C31 N2 121.6(3) . . ?
C32 C31 N2 120.9(3) . . ?
C33 C32 C31 121.3(3) . . ?
C34 C33 C32 120.0(4) . . ?
O4A C34 C33 126(4) . . ?
O4A C34 C35 114(4) . . ?
C33 C34 C35 119.3(4) . . ?
O4A C34 O4B 12(4) . . ?
C33 C34 O4B 124.3(10) . . ?
C35 C34 O4B 116.2(10) . . ?
C36 C35 C34 120.3(4) . . ?
C35 C36 C31 121.6(3) . . ?
C34 O4A C37A 115(6) . . ?
C37B O4B C34 118.8(16) . . ?
N4 C40 N5 120.2(3) . . ?
C42 C41 C46 120.0 . . ?
C42 C41 N5 120.75(19) . . ?
C46 C41 N5 118.27(18) . . ?
C43 C42 C41 120.0 . . ?
C42 C43 C44 120.0 . . ?
O5 C44 C45 124.8(2) . . ?
O5 C44 C43 115.0(2) . . ?
C45 C44 C43 120.0 . . ?
C44 C45 C46 120.0 . . ?
C45 C46 C41 120.0 . . ?
C52 C51 C56 117.3(3) . . ?
C52 C51 N4 119.7(3) . . ?
C56 C51 N4 122.7(3) . . ?
C53 C52 C51 121.9(4) . . ?
C52 C53 C54 119.8(4) . . ?
O6A C54 C55 114.0(7) . . ?
O6A C54 C53 125.5(7) . . ?
C55 C54 C53 119.1(4) . . ?
O6A C54 O6B 28.5(7) . . ?
C55 C54 O6B 128.8(8) . . ?
C53 C54 O6B 110.4(7) . . ?
C54 C55 C56 120.7(4) . . ?
C55 C56 C51 121.2(4) . . ?
C54 O6A C57A 121.1(11) . . ?
C57B O6B C54 109.6(14) . . ?
N6 C60 N7 120.0(3) . . ?
C62 C61 C66 117.0(3) . . ?
C62 C61 N7 123.8(3) . . ?
C66 C61 N7 119.1(3) . . ?
C61 C62 C63 121.6(3) . . ?
C64 C63 C62 120.5(4) . . ?
C63 C64 C65 118.8(4) . . ?
C63 C64 O7 124.4(4) . . ?
C65 C64 O7 116.8(3) . . ?
C66 C65 C64 120.9(4) . . ?
C65 C66 C61 121.1(3) . . ?
C76 C71 C72 117.6(3) . . ?
C76 C71 N6 119.6(3) . . ?
C72 C71 N6 122.8(3) . . ?
C73 C72 C71 121.0(4) . . ?
C72 C73 C74 120.3(4) . . ?
O8A C74 C75 121(2) . . ?
O8A C74 C73 119(2) . . ?
C75 C74 C73 119.4(4) . . ?
O8A C74 O8B 12(2) . . ?
C75 C74 O8B 126.6(7) . . ?
C73 C74 O8B 113.9(7) . . ?
C74 C75 C76 120.1(4) . . ?
C71 C76 C75 121.7(4) . . ?
C74 O8A C77A 117(4) . . ?
C74 O8B C77B 112.7(15) . . ?
Cl4 Cl3 C2S 66.8(7) 7_567 . ?
C2S Cl3B Cl4 43.3(6) . 7_567 ?
Cl3 C2S Cl4 50.4(5) . 7_567 ?
Cl3 C2S Cl3B 97.6(9) . . ?
Cl4 C2S Cl3B 85.2(9) 7_567 . ?
Cl3 C2S Cl4 107.3(9) . . ?
Cl4 C2S Cl4 67.5(7) 7_567 . ?
Cl3B C2S Cl4 112.3(9) . . ?
Cl3 Cl4 C2S 62.8(6) 7_567 7_567 ?
Cl3 Cl4 C2S 143.1(8) 7_567 . ?
C2S Cl4 C2S 112.5(7) 7_567 . ?
Cl3 Cl4 Cl4 114.9(7) 7_567 7_567 ?
C2S Cl4 Cl4 65.1(6) 7_567 7_567 ?
C2S Cl4 Cl4 47.4(5) . 7_567 ?
Cl3 Cl4 Cl3B 83.3(6) 7_567 7_567 ?
C2S Cl4 Cl3B 51.4(7) 7_567 7_567 ?
C2S Cl4 Cl3B 124.2(6) . 7_567 ?
Cl4 Cl4 Cl3B 93.1(6) 7_567 7_567 ?
Cl2 Cl1 C1S 68.0(5) 2_756 . ?
Cl1 C1S Cl1 144.6(8) 2_756 . ?
Cl1 C1S Cl2 48.0(3) 2_756 . ?
Cl1 C1S Cl2 96.8(6) . . ?
Cl1 C1S Cl2 96.8(6) 2_756 2_756 ?
Cl1 C1S Cl2 48.0(3) . 2_756 ?
Cl2 C1S Cl2 50.4(6) . 2_756 ?
Cl1 Cl2 Cl2 126.0(4) 2_756 2_756 ?
Cl1 Cl2 C1S 64.0(4) 2_756 . ?
Cl2 Cl2 C1S 64.8(3) 2_756 . ?

loop_
_geom_bond_atom_site_label_1
_geom_bond_atom_site_label_2
_geom_bond_distance
_geom_bond_site_symmetry_2
_geom_bond_publ_flag
Mo1 O1 2.093(2) 2_656 y
Mo1 Mo2 2.0944(4) . y
Mo1 N5 2.121(3) . y
Mo1 N7 2.133(3) . y
Mo1 N3 2.147(3) . y
Mo2 N2 2.162(3) . y
Mo2 N4 2.162(3) . y
Mo2 N6 2.180(3) . y
Mo2 N1 2.198(3) . y
N1 C1 1.325(4) . ?
N1 C11 1.443(4) . ?
N2 C20 1.318(4) . ?
N2 C31 1.432(4) . ?
N3 C21A 1.32(2) . ?
N3 C20 1.326(4) . ?
N3 C21B 1.513(14) . ?
N4 C40 1.321(4) . ?
N4 C51 1.423(4) . ?
N5 C40 1.328(4) . ?
N5 C41 1.433(3) . ?
N6 C60 1.324(4) . ?
N6 C71 1.435(4) . ?
N7 C60 1.328(4) . ?
N7 C61 1.424(4) . ?
O1 C1 1.272(4) . ?
O1 Mo1 2.093(2) 2_656 y
O2 C14 1.380(5) . ?
O2 C17 1.425(6) . ?
O5 C44 1.382(3) . ?
O5 C47 1.390(6) . ?
O7 C64 1.385(4) . ?
O7 C67 1.419(5) . ?
C1 C1 1.528(6) 2_656 ?
C11 C16 1.383(5) . ?
C11 C12 1.390(5) . ?
C12 C13 1.378(5) . ?
C13 C14 1.384(6) . ?
C14 C15 1.358(6) . ?
C15 C16 1.399(5) . ?
C21A C22A 1.3900 . ?
C21A C26A 1.3900 . ?
C22A C23A 1.3900 . ?
C23A C24A 1.3900 . ?
C24A C25A 1.3900 . ?
C24A O3A 1.60(4) . ?
C25A C26A 1.3900 . ?
O3A C27A 1.29(3) . ?
C21B C22B 1.3900 . ?
C21B C26B 1.3900 . ?
C22B C23B 1.3900 . ?
C23B C24B 1.3900 . ?
C24B O3B 1.25(3) . ?
C24B C25B 1.3900 . ?
C25B C26B 1.3900 . ?
O3B C27B 1.42(3) . ?
C31 C36 1.385(5) . ?
C31 C32 1.388(5) . ?
C32 C33 1.386(5) . ?
C33 C34 1.377(5) . ?
C34 O4A 1.24(7) . ?
C34 C35 1.381(5) . ?
C34 O4B 1.42(2) . ?
C35 C36 1.373(5) . ?
O4A C37A 1.55(9) . ?
O4B C37B 1.38(2) . ?
C41 C42 1.3900 . ?
C41 C46 1.3900 . ?
C42 C43 1.3900 . ?
C43 C44 1.3900 . ?
C44 C45 1.3900 . ?
C45 C46 1.3900 . ?
C51 C52 1.383(5) . ?
C51 C56 1.390(5) . ?
C52 C53 1.380(5) . ?
C53 C54 1.384(6) . ?
C54 O6A 1.354(10) . ?
C54 C55 1.373(6) . ?
C54 O6B 1.506(16) . ?
C55 C56 1.376(6) . ?
O6A C57A 1.446(16) . ?
O6B C57B 1.25(3) . ?
C61 C62 1.382(5) . ?
C61 C66 1.394(5) . ?
C62 C63 1.391(5) . ?
C63 C64 1.362(5) . ?
C64 C65 1.381(5) . ?
C65 C66 1.376(5) . ?
C71 C76 1.383(5) . ?
C71 C72 1.384(5) . ?
C72 C73 1.383(5) . ?
C73 C74 1.388(6) . ?
C74 O8A 1.32(6) . ?
C74 C75 1.360(6) . ?
C74 O8B 1.41(2) . ?
C75 C76 1.387(5) . ?
O8A C77A 1.44(2) . ?
O8B C77B 1.485(18) . ?
Cl3 Cl4 1.372(9) 7_567 ?
Cl3 C2S 1.584(14) . ?
Cl3B C2S 1.86(2) . ?
Cl3B Cl4 2.377(17) 7_567 ?
C2S Cl4 1.637(16) 7_567 ?
C2S Cl4 2.019(14) . ?
Cl4 Cl3 1.372(9) 7_567 ?
Cl4 C2S 1.637(16) 7_567 ?
Cl4 Cl4 2.056(14) 7_567 ?
Cl4 Cl3B 2.377(17) 7_567 ?
Cl1 Cl2 1.505(9) 2_756 ?
Cl1 C1S 1.820(6) . ?
C1S Cl1 1.820(6) 2_756 ?
C1S Cl2 1.877(12) . ?
C1S Cl2 1.877(12) 2_756 ?
Cl2 Cl1 1.505(9) 2_756 ?
Cl2 Cl2 1.599(14) 2_756 ?
